data_7020954
loop_
_publ_author_name
'Bola\~no, Tamara'
'Gunnoe, T. Brent'
'Sabat, Michal'

_publ_section_title
;
 Direct coupling of nitriles and aniline to form the triazapentadiene
 species [upper bond 1 start]Rh(III){NH=C(R)N(Ph)C(R=N[upper bond 1
 end]H}.
;
_journal_issue 2
_journal_name_full 'Dalton transactions (Cambridge, England : 2003)'
_journal_page_first 347
_journal_page_last 350
_journal_paper_doi 10.1039/c2dt32606j
_journal_volume 42
_journal_year 2013
_chemical_formula_moiety 'C40 H54 N6 Rh, 3(C F3 O3 S), 3(C H2 Cl2)'
_chemical_formula_sum 'C46 H60 Cl6 F9 N6 O9 Rh S3'
_chemical_formula_weight 1423.79
_chemical_name_systematic
;
?
;
_space_group_IT_number 2
_symmetry_cell_setting triclinic
_symmetry_space_group_name_Hall '-P 1'
_symmetry_space_group_name_H-M 'P -1'
_atom_sites_solution_hydrogens geom
_atom_sites_solution_primary direct
_atom_sites_solution_secondary difmap
_audit_creation_method SHELXL-97
_cell_angle_alpha 83.142(1)
_cell_angle_beta 80.976(1)
_cell_angle_gamma 67.371(1)
_cell_formula_units_Z 2
_cell_length_a 11.9286(4)
_cell_length_b 13.9649(4)
_cell_length_c 19.8273(6)
_cell_measurement_reflns_used 9928
_cell_measurement_temperature 153(2)
_cell_measurement_theta_max 31.41
_cell_measurement_theta_min 2.24
_cell_volume 3004.54(16)
_computing_cell_refinement 'Bruker SAINT'
_computing_data_collection 'Bruker APEX2'
_computing_data_reduction 'Bruker SAINT'
_computing_molecular_graphics 'Bruker SHELXTL'
_computing_publication_material 'Bruker SHELXTL'
_computing_structure_refinement 'SHELXL-97 (Sheldrick, 2008)'
_computing_structure_solution 'SHELXS-97 (Sheldrick, 2008)'
_diffrn_ambient_temperature 153(2)
_diffrn_measured_fraction_theta_full 0.967
_diffrn_measured_fraction_theta_max 0.967
_diffrn_measurement_device_type 'Bruker APEX-II CCD'
_diffrn_measurement_method '\f and \w scans'
_diffrn_radiation_monochromator graphite
_diffrn_radiation_source 'fine-focus sealed tube'
_diffrn_radiation_type MoK\a
_diffrn_radiation_wavelength 0.71073
_diffrn_reflns_av_R_equivalents 0.0240
_diffrn_reflns_av_sigmaI/netI 0.0413
_diffrn_reflns_limit_h_max 14
_diffrn_reflns_limit_h_min -17
_diffrn_reflns_limit_k_max 18
_diffrn_reflns_limit_k_min -20
_diffrn_reflns_limit_l_max 27
_diffrn_reflns_limit_l_min -28
_diffrn_reflns_number 33458
_diffrn_reflns_theta_full 32.18
_diffrn_reflns_theta_max 32.18
_diffrn_reflns_theta_min 1.04
_exptl_absorpt_coefficient_mu 0.738
_exptl_absorpt_correction_T_max 0.8544
_exptl_absorpt_correction_T_min 0.7667
_exptl_absorpt_correction_type empirical
_exptl_absorpt_process_details 'Bruker SADABS'
_exptl_crystal_colour colourless
_exptl_crystal_density_diffrn 1.574
_exptl_crystal_density_meas 0
_exptl_crystal_density_method 'not measured'
_exptl_crystal_description prism
_exptl_crystal_F_000 1452
_exptl_crystal_size_max 0.38
_exptl_crystal_size_mid 0.32
_exptl_crystal_size_min 0.22
_refine_diff_density_max 2.466
_refine_diff_density_min -1.543
_refine_diff_density_rms 0.131
_refine_ls_extinction_coef 0
_refine_ls_extinction_method none
_refine_ls_goodness_of_fit_ref 1.352
_refine_ls_hydrogen_treatment constr
_refine_ls_matrix_type full
_refine_ls_number_parameters 735
_refine_ls_number_reflns 17720
_refine_ls_number_restraints 0
_refine_ls_restrained_S_all 1.352
_refine_ls_R_factor_all 0.0716
_refine_ls_R_factor_gt 0.0564
_refine_ls_shift/su_max 0.002
_refine_ls_shift/su_mean 0.000
_refine_ls_structure_factor_coef Fsqd
_refine_ls_weighting_details 'calc w=1/[\s^2^(Fo^2^)+(0.1000P)^2^+0.0000P] where P=(Fo^2^+2Fc^2^)/3'
_refine_ls_weighting_scheme calc
_refine_ls_wR_factor_gt 0.1769
_refine_ls_wR_factor_ref 0.1888
_reflns_number_gt 14363
_reflns_number_total 21018
_reflns_threshold_expression >2sigma(I)
_cod_data_source_file c2dt32606j.txt
_cod_data_source_block C46H60F9N6O9S3Cl6Rh
_cod_depositor_comments
;
The following automatic conversions were performed:

'_symmetry_cell_setting' value 'Triclinic' changed to 'triclinic'
according to /home/saulius/struct/CIF-dictionaries/cif_core.dic
dictionary named 'cif_core.dic' version 2.4.2 from 2011-04-26.

Automatic conversion script
Id: cif_fix_values 1891 2012-01-12 08:04:46Z andrius 
;
_cod_original_cell_volume 3004.5(2)
_cod_original_sg_symbol_H-M P-1
_cod_database_code 7020954

loop_
_symmetry_equiv_pos_as_xyz
'x, y, z'
'-x, -y, -z'

loop_
_atom_site_label
_atom_site_type_symbol
_atom_site_fract_x
_atom_site_fract_y
_atom_site_fract_z
_atom_site_U_iso_or_equiv
_atom_site_adp_type
_atom_site_occupancy
_atom_site_symmetry_multiplicity
_atom_site_calc_flag
_atom_site_refinement_flags
Rh Rh 0.708050(19) 0.871075(16) 0.687891(10) 0.01623(8) Uani 1 1 d .
Cl1 Cl 0.85125(15) 0.67726(13) 0.47748(10) 0.0785(5) Uani 1 1 d .
Cl2 Cl 1.0268(2) 0.52507(16) 0.38370(12) 0.1085(8) Uani 1 1 d .
Cl3 Cl 0.67577(19) 0.31259(11) 0.24157(9) 0.0790(5) Uani 1 1 d .
Cl4 Cl 0.42436(18) 0.41242(11) 0.21309(8) 0.0732(4) Uani 1 1 d .
Cl5 Cl 0.11706(15) 0.72861(11) 0.96128(7) 0.0631(4) Uani 1 1 d .
Cl6 Cl -0.03792(16) 0.86654(13) 0.86196(8) 0.0774(4) Uani 1 1 d .
S1 S 0.59206(7) 0.59189(6) 0.35755(4) 0.02428(16) Uani 1 1 d .
S2 S 0.37130(7) 0.27683(6) 0.00424(4) 0.02340(15) Uani 1 1 d .
S3 S 0.76623(9) 1.03261(7) 0.38098(4) 0.03150(18) Uani 1 1 d .
F1 F 0.6404(3) 0.7506(2) 0.29635(17) 0.0624(8) Uani 1 1 d .
F2 F 0.4500(3) 0.77879(19) 0.31636(12) 0.0543(7) Uani 1 1 d .
F3 F 0.5608(3) 0.6843(2) 0.23440(12) 0.0592(8) Uani 1 1 d .
F4 F 0.3439(3) 0.4524(2) 0.05301(14) 0.0515(7) Uani 1 1 d .
F5 F 0.3995(3) 0.4457(2) -0.05562(13) 0.0528(7) Uani 1 1 d .
F6 F 0.5287(3) 0.3628(2) 0.01427(14) 0.0543(7) Uani 1 1 d .
F7 F 0.7247(3) 0.9834(2) 0.44223(13) 0.0541(7) Uani 1 1 d .
F8 F 0.8866(3) 1.0337(3) 0.38084(16) 0.0707(9) Uani 1 1 d .
F9 F 0.6729(4) 1.1254(2) 0.35612(19) 0.0797(11) Uani 1 1 d .
O1 O 0.7136(2) 0.52503(19) 0.33150(12) 0.0322(5) Uani 1 1 d .
O2 O 0.5847(3) 0.6346(2) 0.42162(12) 0.0360(6) Uani 1 1 d .
O3 O 0.4963(3) 0.5557(2) 0.35187(17) 0.0441(7) Uani 1 1 d .
O4 O 0.4109(3) 0.2190(2) 0.06695(12) 0.0374(6) Uani 1 1 d .
O5 O 0.4394(2) 0.22805(19) -0.05796(12) 0.0312(5) Uani 1 1 d .
O6 O 0.2402(2) 0.3230(2) 0.00428(13) 0.0338(5) Uani 1 1 d .
O7 O 0.8762(3) 0.8498(2) 0.33244(17) 0.0486(8) Uani 1 1 d .
O8 O 0.6880(3) 0.9287(2) 0.31105(14) 0.0390(6) Uani 1 1 d .
O9 O 0.8292(3) 0.9759(3) 0.25553(12) 0.0432(7) Uani 1 1 d .
N1 N 0.5643(2) 0.91272(18) 0.76283(12) 0.0184(4) Uani 1 1 d .
N2 N 0.7469(2) 0.97454(19) 0.73151(12) 0.0184(4) Uani 1 1 d .
N3 N 0.8636(2) 0.82903(18) 0.62110(11) 0.0174(4) Uani 1 1 d .
N4 N 0.8173(2) 0.75189(19) 0.74346(12) 0.0183(4) Uani 1 1 d .
N5 N 0.6061(2) 0.98717(19) 0.62517(12) 0.0197(5) Uani 1 1 d .
N6 N 0.6598(2) 0.7681(2) 0.64694(12) 0.0222(5) Uani 1 1 d .
C1 C 0.4769(3) 0.8732(2) 0.77601(15) 0.0221(5) Uani 1 1 d .
H1 H 0.4777 0.8227 0.7476 0.026 Uiso 1 1 calc R
C2 C 0.3854(3) 0.9041(2) 0.83010(15) 0.0224(6) Uani 1 1 d .
H2 H 0.3258 0.8731 0.8391 0.027 Uiso 1 1 calc R
C3 C 0.3794(3) 0.9799(2) 0.87144(14) 0.0189(5) Uani 1 1 d .
C4 C 0.4696(3) 1.0221(2) 0.85648(14) 0.0195(5) Uani 1 1 d .
H4 H 0.4680 1.0751 0.8830 0.023 Uiso 1 1 calc R
C5 C 0.5622(3) 0.9866(2) 0.80264(13) 0.0171(5) Uani 1 1 d .
C6 C 0.6633(2) 1.0237(2) 0.78391(13) 0.0170(5) Uani 1 1 d .
C7 C 0.6750(3) 1.1027(2) 0.81481(14) 0.0188(5) Uani 1 1 d .
H7A H 0.6162 1.1353 0.8515 0.023 Uiso 1 1 calc R
C8 C 0.7722(3) 1.1346(2) 0.79241(14) 0.0195(5) Uani 1 1 d .
C9 C 0.8590(3) 1.0815(2) 0.73929(15) 0.0230(6) Uani 1 1 d .
H9A H 0.9281 1.0995 0.7234 0.028 Uiso 1 1 calc R
C10 C 0.8432(3) 1.0034(2) 0.71065(15) 0.0221(5) Uani 1 1 d .
H10 H 0.9023 0.9685 0.6748 0.026 Uiso 1 1 calc R
C11 C 0.2772(3) 1.0194(2) 0.93035(15) 0.0224(6) Uani 1 1 d .
C12 C 0.1931(4) 0.9582(3) 0.9419(2) 0.0363(8) Uani 1 1 d .
H12A H 0.1522 0.9675 0.9011 0.054 Uiso 1 1 calc R
H12B H 0.1316 0.9835 0.9813 0.054 Uiso 1 1 calc R
H12C H 0.2416 0.8842 0.9508 0.054 Uiso 1 1 calc R
C13 C 0.3339(3) 1.0109(3) 0.99648(16) 0.0293(7) Uani 1 1 d .
H13A H 0.3854 0.9382 1.0069 0.044 Uiso 1 1 calc R
H13B H 0.2685 1.0353 1.0343 0.044 Uiso 1 1 calc R
H13C H 0.3838 1.0537 0.9903 0.044 Uiso 1 1 calc R
C14 C 0.2030(3) 1.1346(3) 0.91084(18) 0.0294(7) Uani 1 1 d .
H14A H 0.2558 1.1747 0.9069 0.044 Uiso 1 1 calc R
H14B H 0.1339 1.1621 0.9463 0.044 Uiso 1 1 calc R
H14C H 0.1724 1.1401 0.8669 0.044 Uiso 1 1 calc R
C15 C 0.7880(3) 1.2246(2) 0.82193(17) 0.0256(6) Uani 1 1 d .
C16 C 0.9083(4) 1.1813(4) 0.8538(2) 0.0410(9) Uani 1 1 d .
H16A H 0.9201 1.2378 0.8730 0.061 Uiso 1 1 calc R
H16B H 0.9766 1.1504 0.8186 0.061 Uiso 1 1 calc R
H16C H 0.9051 1.1281 0.8903 0.061 Uiso 1 1 calc R
C17 C 0.7962(4) 1.3047(3) 0.7631(2) 0.0418(9) Uani 1 1 d .
H17A H 0.7200 1.3321 0.7420 0.063 Uiso 1 1 calc R
H17B H 0.8650 1.2714 0.7288 0.063 Uiso 1 1 calc R
H17C H 0.8087 1.3619 0.7810 0.063 Uiso 1 1 calc R
C18 C 0.6846(4) 1.2754(3) 0.8766(2) 0.0416(9) Uani 1 1 d .
H18A H 0.6070 1.3038 0.8569 0.062 Uiso 1 1 calc R
H18B H 0.6990 1.3316 0.8944 0.062 Uiso 1 1 calc R
H18C H 0.6808 1.2236 0.9139 0.062 Uiso 1 1 calc R
C19 C 0.8787(3) 0.8763(2) 0.55903(14) 0.0215(5) Uani 1 1 d .
H19 H 0.8115 0.9334 0.5434 0.026 Uiso 1 1 calc R
C20 C 0.9884(3) 0.8443(2) 0.51755(14) 0.0234(6) Uani 1 1 d .
H20 H 0.9956 0.8790 0.4738 0.028 Uiso 1 1 calc R
C21 C 1.0889(3) 0.7615(2) 0.53921(14) 0.0217(5) Uani 1 1 d .
C22 C 1.0715(3) 0.7126(2) 0.60383(14) 0.0210(5) Uani 1 1 d .
H22 H 1.1375 0.6550 0.6202 0.025 Uiso 1 1 calc R
C23 C 0.9594(3) 0.7473(2) 0.64396(13) 0.0180(5) Uani 1 1 d .
C24 C 0.9318(3) 0.7013(2) 0.71223(13) 0.0181(5) Uani 1 1 d .
C25 C 1.0111(3) 0.6119(2) 0.74266(14) 0.0210(5) Uani 1 1 d .
H25 H 1.0914 0.5784 0.7204 0.025 Uiso 1 1 calc R
C26 C 0.9741(3) 0.5699(2) 0.80624(14) 0.0213(5) Uani 1 1 d .
C27 C 0.8579(3) 0.6252(3) 0.83716(15) 0.0252(6) Uani 1 1 d .
H27 H 0.8298 0.6009 0.8808 0.030 Uiso 1 1 calc R
C28 C 0.7817(3) 0.7160(2) 0.80525(14) 0.0232(6) Uani 1 1 d .
H28 H 0.7029 0.7531 0.8278 0.028 Uiso 1 1 calc R
C29 C 1.2092(3) 0.7233(3) 0.49297(16) 0.0273(6) Uani 1 1 d .
C30 C 1.3142(6) 0.6622(11) 0.5309(4) 0.198(8) Uani 1 1 d .
H30A H 1.3509 0.5912 0.5158 0.297 Uiso 1 1 calc R
H30B H 1.2862 0.6603 0.5800 0.297 Uiso 1 1 calc R
H30C H 1.3753 0.6946 0.5219 0.297 Uiso 1 1 calc R
C31 C 1.2373(7) 0.8145(5) 0.4569(4) 0.097(3) Uani 1 1 d .
H31A H 1.2330 0.8619 0.4908 0.145 Uiso 1 1 calc R
H31B H 1.1774 0.8514 0.4248 0.145 Uiso 1 1 calc R
H31C H 1.3197 0.7894 0.4318 0.145 Uiso 1 1 calc R
C32 C 1.1963(8) 0.6655(9) 0.4398(6) 0.186(7) Uani 1 1 d .
H32A H 1.2757 0.6338 0.4126 0.279 Uiso 1 1 calc R
H32B H 1.1373 0.7130 0.4101 0.279 Uiso 1 1 calc R
H32C H 1.1671 0.6110 0.4612 0.279 Uiso 1 1 calc R
C33 C 1.0583(3) 0.4683(2) 0.83775(15) 0.0255(6) Uani 1 1 d .
C34 C 1.1785(3) 0.4779(3) 0.84794(19) 0.0338(7) Uani 1 1 d .
H34A H 1.2170 0.4973 0.8039 0.051 Uiso 1 1 calc R
H34B H 1.2339 0.4111 0.8664 0.051 Uiso 1 1 calc R
H34C H 1.1613 0.5315 0.8800 0.051 Uiso 1 1 calc R
C35 C 1.0873(4) 0.3828(3) 0.78818(18) 0.0332(7) Uani 1 1 d .
H35A H 1.0112 0.3763 0.7810 0.050 Uiso 1 1 calc R
H35B H 1.1419 0.3165 0.8077 0.050 Uiso 1 1 calc R
H35C H 1.1274 0.4011 0.7443 0.050 Uiso 1 1 calc R
C36 C 0.9979(4) 0.4369(3) 0.90683(18) 0.0391(9) Uani 1 1 d .
H36A H 0.9743 0.4928 0.9380 0.059 Uiso 1 1 calc R
H36B H 1.0561 0.3731 0.9269 0.059 Uiso 1 1 calc R
H36C H 0.9251 0.4250 0.8996 0.059 Uiso 1 1 calc R
C37 C 0.5490(3) 1.0485(2) 0.58811(14) 0.0208(5) Uani 1 1 d .
C38 C 0.4768(3) 1.1255(2) 0.54008(17) 0.0266(6) Uani 1 1 d .
H38A H 0.5252 1.1211 0.4950 0.040 Uiso 1 1 calc R
H38B H 0.4535 1.1951 0.5561 0.040 Uiso 1 1 calc R
H38C H 0.4029 1.1124 0.5367 0.040 Uiso 1 1 calc R
C39 C 0.6294(3) 0.7116(3) 0.62550(16) 0.0293(7) Uani 1 1 d .
C40 C 0.5875(6) 0.6396(4) 0.5994(2) 0.0562(13) Uani 1 1 d .
H40A H 0.6222 0.5708 0.6230 0.084 Uiso 1 1 calc R
H40B H 0.6142 0.6348 0.5502 0.084 Uiso 1 1 calc R
H40C H 0.4980 0.6648 0.6075 0.084 Uiso 1 1 calc R
C41 C 0.5602(4) 0.7066(3) 0.29751(19) 0.0379(9) Uani 1 1 d .
C42 C 0.4135(4) 0.3905(3) 0.00373(19) 0.0344(7) Uani 1 1 d .
C43 C 0.7912(3) 0.9416(3) 0.31706(19) 0.0351(8) Uani 1 1 d .
C44 C 0.8888(8) 0.5905(10) 0.4182(5) 0.151(5) Uani 1 1 d .
H44A H 0.8540 0.5380 0.4383 0.181 Uiso 1 1 calc R
H44B H 0.8421 0.6278 0.3797 0.181 Uiso 1 1 calc R
C45 C 0.5689(7) 0.4238(4) 0.2076(3) 0.0694(17) Uani 1 1 d .
H45A H 0.5980 0.4366 0.1590 0.083 Uiso 1 1 calc R
H45B H 0.5601 0.4841 0.2326 0.083 Uiso 1 1 calc R
C46 C -0.0018(5) 0.7499(4) 0.9128(3) 0.0556(12) Uani 1 1 d .
H46A H -0.0755 0.7507 0.9441 0.067 Uiso 1 1 calc R
H46B H 0.0219 0.6915 0.8830 0.067 Uiso 1 1 calc R

loop_
_atom_site_aniso_label
_atom_site_aniso_U_11
_atom_site_aniso_U_22
_atom_site_aniso_U_33
_atom_site_aniso_U_23
_atom_site_aniso_U_13
_atom_site_aniso_U_12
Rh 0.01451(11) 0.01678(11) 0.01516(11) -0.00166(7) 0.00056(7) -0.00411(8)
Cl1 0.0617(9) 0.0745(9) 0.1084(12) -0.0285(9) -0.0238(9) -0.0235(7)
Cl2 0.1036(14) 0.0951(13) 0.1275(16) -0.0560(12) -0.0642(13) -0.0047(11)
Cl3 0.1059(13) 0.0508(7) 0.0947(11) 0.0036(7) -0.0319(10) -0.0400(8)
Cl4 0.1056(13) 0.0519(7) 0.0706(8) 0.0080(6) -0.0299(8) -0.0351(8)
Cl5 0.0834(10) 0.0745(8) 0.0539(6) 0.0167(6) -0.0290(6) -0.0522(8)
Cl6 0.0706(10) 0.0774(9) 0.0799(10) 0.0261(8) -0.0249(8) -0.0259(8)
S1 0.0198(3) 0.0224(3) 0.0270(3) -0.0026(3) 0.0012(3) -0.0050(3)
S2 0.0241(4) 0.0252(3) 0.0185(3) -0.0017(3) 0.0018(3) -0.0082(3)
S3 0.0336(4) 0.0355(4) 0.0268(4) 0.0015(3) -0.0064(3) -0.0144(3)
F1 0.068(2) 0.0420(14) 0.078(2) 0.0070(13) 0.0077(16) -0.0308(14)
F2 0.0513(16) 0.0394(12) 0.0396(12) 0.0035(10) 0.0004(11) 0.0146(11)
F3 0.072(2) 0.0549(15) 0.0258(11) -0.0008(10) -0.0059(11) 0.0025(14)
F4 0.0578(17) 0.0492(14) 0.0523(14) -0.0286(12) 0.0186(12) -0.0276(13)
F5 0.076(2) 0.0430(13) 0.0442(13) 0.0050(11) 0.0022(13) -0.0331(14)
F6 0.0432(14) 0.0790(19) 0.0560(15) -0.0246(14) 0.0035(12) -0.0373(14)
F7 0.0518(16) 0.0751(19) 0.0360(12) 0.0019(12) -0.0013(11) -0.0273(14)
F8 0.068(2) 0.108(3) 0.0581(17) -0.0091(17) -0.0032(15) -0.058(2)
F9 0.095(3) 0.0476(16) 0.081(2) 0.0029(16) -0.027(2) -0.0044(17)
O1 0.0236(12) 0.0312(12) 0.0324(12) -0.0015(10) 0.0037(9) -0.0028(9)
O2 0.0422(15) 0.0319(12) 0.0269(11) -0.0049(10) -0.0024(10) -0.0060(11)
O3 0.0293(14) 0.0405(15) 0.0656(19) -0.0094(14) -0.0011(13) -0.0164(12)
O4 0.0372(14) 0.0376(13) 0.0255(11) 0.0042(10) 0.0011(10) -0.0045(11)
O5 0.0360(14) 0.0335(12) 0.0237(10) -0.0105(9) 0.0081(9) -0.0147(10)
O6 0.0242(12) 0.0411(14) 0.0338(12) -0.0049(11) -0.0011(10) -0.0098(10)
O7 0.0390(16) 0.0315(14) 0.0603(18) -0.0111(13) 0.0002(14) 0.0033(12)
O8 0.0304(13) 0.0587(17) 0.0385(13) -0.0180(13) -0.0006(11) -0.0254(13)
O9 0.0289(13) 0.079(2) 0.0186(10) -0.0082(12) 0.0023(9) -0.0176(13)
N1 0.0159(11) 0.0181(10) 0.0194(10) -0.0015(8) 0.0006(8) -0.0053(8)
N2 0.0139(10) 0.0237(11) 0.0156(10) -0.0005(8) 0.0027(8) -0.0067(9)
N3 0.0162(11) 0.0173(10) 0.0144(9) -0.0001(8) 0.0019(8) -0.0032(8)
N4 0.0164(11) 0.0198(10) 0.0163(10) 0.0000(8) 0.0011(8) -0.0055(9)
N5 0.0168(11) 0.0194(11) 0.0206(10) -0.0020(9) -0.0014(9) -0.0044(9)
N6 0.0232(12) 0.0217(11) 0.0194(11) -0.0035(9) -0.0007(9) -0.0060(9)
C1 0.0188(13) 0.0216(13) 0.0262(13) -0.0043(11) -0.0007(11) -0.0080(10)
C2 0.0185(13) 0.0238(13) 0.0261(13) -0.0018(11) 0.0019(11) -0.0111(11)
C3 0.0149(12) 0.0217(12) 0.0190(11) -0.0002(10) 0.0010(10) -0.0071(10)
C4 0.0186(13) 0.0218(12) 0.0184(11) -0.0028(10) 0.0015(10) -0.0088(10)
C5 0.0166(12) 0.0189(12) 0.0160(11) -0.0012(9) -0.0003(9) -0.0074(10)
C6 0.0137(11) 0.0195(12) 0.0167(11) -0.0004(9) 0.0000(9) -0.0060(9)
C7 0.0162(12) 0.0204(12) 0.0189(11) -0.0027(10) 0.0008(10) -0.0066(10)
C8 0.0172(12) 0.0235(13) 0.0194(12) -0.0017(10) -0.0009(10) -0.0096(10)
C9 0.0167(13) 0.0304(15) 0.0236(13) -0.0045(11) 0.0046(10) -0.0124(11)
C10 0.0181(13) 0.0276(14) 0.0209(12) -0.0037(11) 0.0034(10) -0.0105(11)
C11 0.0165(13) 0.0262(14) 0.0239(13) -0.0047(11) 0.0063(10) -0.0096(11)
C12 0.0294(17) 0.044(2) 0.0407(18) -0.0130(16) 0.0154(15) -0.0242(15)
C13 0.0267(16) 0.0353(17) 0.0230(13) -0.0028(12) 0.0024(12) -0.0103(13)
C14 0.0178(14) 0.0292(15) 0.0355(16) -0.0080(13) -0.0001(12) -0.0019(12)
C15 0.0222(14) 0.0267(14) 0.0307(15) -0.0079(12) 0.0019(12) -0.0123(12)
C16 0.035(2) 0.052(2) 0.044(2) -0.0171(18) -0.0055(16) -0.0199(17)
C17 0.048(2) 0.0352(18) 0.048(2) -0.0016(17) -0.0012(18) -0.0238(17)
C18 0.038(2) 0.044(2) 0.051(2) -0.0225(18) 0.0142(17) -0.0255(17)
C19 0.0212(13) 0.0230(13) 0.0163(11) 0.0031(10) -0.0001(10) -0.0058(11)
C20 0.0257(15) 0.0249(13) 0.0146(11) 0.0023(10) 0.0009(10) -0.0062(11)
C21 0.0197(13) 0.0238(13) 0.0189(12) -0.0010(10) 0.0026(10) -0.0072(11)
C22 0.0179(13) 0.0222(13) 0.0194(12) 0.0003(10) 0.0012(10) -0.0053(10)
C23 0.0170(12) 0.0187(12) 0.0157(11) 0.0008(9) -0.0014(9) -0.0046(10)
C24 0.0170(12) 0.0196(12) 0.0152(11) -0.0006(9) 0.0011(9) -0.0052(10)
C25 0.0171(13) 0.0241(13) 0.0186(12) -0.0002(10) 0.0010(10) -0.0058(10)
C26 0.0211(14) 0.0236(13) 0.0175(12) 0.0021(10) -0.0009(10) -0.0080(11)
C27 0.0239(15) 0.0301(15) 0.0175(12) 0.0035(11) 0.0007(11) -0.0084(12)
C28 0.0184(13) 0.0277(14) 0.0173(12) 0.0005(11) 0.0030(10) -0.0043(11)
C29 0.0208(14) 0.0301(15) 0.0247(13) 0.0018(12) 0.0060(11) -0.0068(12)
C30 0.026(3) 0.341(15) 0.080(4) 0.113(7) 0.027(3) 0.042(5)
C31 0.075(4) 0.062(3) 0.129(6) -0.003(4) 0.071(4) -0.031(3)
C32 0.109(6) 0.272(13) 0.245(12) -0.238(11) 0.142(8) -0.143(8)
C33 0.0232(15) 0.0261(14) 0.0211(13) 0.0054(11) -0.0018(11) -0.0050(11)
C34 0.0267(17) 0.0349(17) 0.0334(16) 0.0016(14) -0.0107(14) -0.0031(13)
C35 0.040(2) 0.0254(15) 0.0312(16) 0.0022(13) -0.0024(14) -0.0109(14)
C36 0.0350(19) 0.0377(18) 0.0296(16) 0.0121(14) 0.0021(14) -0.0038(15)
C37 0.0188(13) 0.0212(12) 0.0207(12) -0.0026(10) 0.0024(10) -0.0071(10)
C38 0.0224(14) 0.0245(14) 0.0287(14) 0.0031(12) -0.0057(12) -0.0044(11)
C39 0.0393(19) 0.0266(15) 0.0239(14) -0.0026(12) -0.0040(13) -0.0141(13)
C40 0.096(4) 0.061(3) 0.039(2) -0.008(2) -0.010(2) -0.058(3)
C41 0.044(2) 0.0277(16) 0.0299(16) 0.0004(13) 0.0003(15) -0.0023(15)
C42 0.0375(19) 0.0371(18) 0.0323(16) -0.0102(14) 0.0058(14) -0.0195(15)
C43 0.0242(16) 0.045(2) 0.0341(17) -0.0072(15) 0.0022(13) -0.0122(15)
C44 0.077(5) 0.271(14) 0.148(8) -0.147(9) 0.032(5) -0.092(7)
C45 0.110(5) 0.049(3) 0.057(3) 0.010(2) -0.009(3) -0.043(3)
C46 0.066(3) 0.050(3) 0.060(3) -0.003(2) -0.016(2) -0.028(2)

loop_
_atom_type_symbol
_atom_type_description
_atom_type_scat_dispersion_real
_atom_type_scat_dispersion_imag
_atom_type_scat_source
C C 0.0033 0.0016 'International Tables Vol C Tables 4.2.6.8 and 6.1.1.4'
H H 0.0000 0.0000 'International Tables Vol C Tables 4.2.6.8 and 6.1.1.4'
N N 0.0061 0.0033 'International Tables Vol C Tables 4.2.6.8 and 6.1.1.4'
O O 0.0106 0.0060 'International Tables Vol C Tables 4.2.6.8 and 6.1.1.4'
F F 0.0171 0.0103 'International Tables Vol C Tables 4.2.6.8 and 6.1.1.4'
S S 0.1246 0.1234 'International Tables Vol C Tables 4.2.6.8 and 6.1.1.4'
Cl Cl 0.1484 0.1585 'International Tables Vol C Tables 4.2.6.8 and 6.1.1.4'
Rh Rh -1.1178 0.9187 'International Tables Vol C Tables 4.2.6.8 and 6.1.1.4'

loop_
_geom_angle_atom_site_label_1
_geom_angle_atom_site_label_2
_geom_angle_atom_site_label_3
_geom_angle
N2 Rh N4 92.08(10)
N2 Rh N3 94.81(10)
N4 Rh N3 80.25(9)
N2 Rh N6 176.90(10)
N4 Rh N6 88.55(10)
N3 Rh N6 88.29(10)
N2 Rh N1 80.46(10)
N4 Rh N1 95.45(9)
N3 Rh N1 173.54(10)
N6 Rh N1 96.46(10)
N2 Rh N5 89.81(10)
N4 Rh N5 175.65(9)
N3 Rh N5 95.69(9)
N6 Rh N5 89.78(10)
N1 Rh N5 88.73(10)
O3 S1 O1 115.33(17)
O3 S1 O2 115.67(19)
O1 S1 O2 114.33(16)
O3 S1 C41 103.2(2)
O1 S1 C41 103.32(17)
O2 S1 C41 102.39(17)
O4 S2 O6 114.59(16)
O4 S2 O5 115.22(15)
O6 S2 O5 115.19(15)
O4 S2 C42 102.90(18)
O6 S2 C42 102.89(17)
O5 S2 C42 103.58(16)
F7 S3 F9 113.8(2)
F7 S3 F8 113.66(19)
F9 S3 F8 118.2(2)
F7 S3 C43 102.73(18)
F9 S3 C43 102.94(19)
F8 S3 C43 102.75(19)
C1 N1 C5 119.5(2)
C1 N1 Rh 125.9(2)
C5 N1 Rh 114.55(19)
C10 N2 C6 118.6(3)
C10 N2 Rh 125.48(19)
C6 N2 Rh 115.79(19)
C19 N3 C23 119.4(2)
C19 N3 Rh 125.71(19)
C23 N3 Rh 114.87(18)
C28 N4 C24 119.5(2)
C28 N4 Rh 124.5(2)
C24 N4 Rh 115.76(18)
C37 N5 Rh 176.6(2)
C39 N6 Rh 177.7(3)
N1 C1 C2 121.4(3)
C1 C2 C3 120.8(3)
C2 C3 C4 117.3(3)
C2 C3 C11 122.7(3)
C4 C3 C11 119.9(3)
C5 C4 C3 120.0(3)
N1 C5 C4 120.9(3)
N1 C5 C6 114.8(2)
C4 C5 C6 124.3(2)
N2 C6 C7 121.3(3)
N2 C6 C5 114.3(2)
C7 C6 C5 124.4(2)
C6 C7 C8 120.4(2)
C7 C8 C9 117.5(3)
C7 C8 C15 123.3(3)
C9 C8 C15 119.2(3)
C10 C9 C8 119.7(3)
N2 C10 C9 122.5(3)
C12 C11 C3 112.0(3)
C12 C11 C13 109.2(3)
C3 C11 C13 109.4(3)
C12 C11 C14 109.7(3)
C3 C11 C14 106.8(2)
C13 C11 C14 109.8(3)
C18 C15 C8 112.3(3)
C18 C15 C16 108.5(3)
C8 C15 C16 108.2(3)
C18 C15 C17 110.3(3)
C8 C15 C17 108.5(3)
C16 C15 C17 108.9(3)
N3 C19 C20 122.0(3)
C19 C20 C21 120.4(3)
C20 C21 C22 117.0(3)
C20 C21 C29 120.9(3)
C22 C21 C29 122.1(3)
C23 C22 C21 120.7(3)
N3 C23 C22 120.5(2)
N3 C23 C24 114.6(2)
C22 C23 C24 124.9(2)
N4 C24 C25 121.0(2)
N4 C24 C23 114.4(2)
C25 C24 C23 124.5(2)
C24 C25 C26 120.6(3)
C27 C26 C25 116.6(3)
C27 C26 C33 122.7(3)
C25 C26 C33 120.7(3)
C26 C27 C28 120.9(3)
N4 C28 C27 121.3(3)
C32 C29 C30 112.5(8)
C32 C29 C31 106.7(7)
C30 C29 C31 106.0(7)
C32 C29 C21 108.5(4)
C30 C29 C21 112.9(3)
C31 C29 C21 110.2(3)
C26 C33 C34 109.9(3)
C26 C33 C35 108.4(3)
C34 C33 C35 108.7(3)
C26 C33 C36 111.6(3)
C34 C33 C36 109.6(3)
C35 C33 C36 108.7(3)
N5 C37 C38 179.1(3)
N6 C39 C40 178.5(4)
F1 C41 F3 108.3(4)
F1 C41 F2 106.5(3)
F3 C41 F2 107.6(3)
F1 C41 S1 111.4(3)
F3 C41 S1 112.2(3)
F2 C41 S1 110.6(3)
F6 C42 F5 107.6(3)
F6 C42 F4 107.5(3)
F5 C42 F4 108.1(3)
F6 C42 S2 111.6(3)
F5 C42 S2 111.2(3)
F4 C42 S2 110.6(3)
O7 C43 O9 107.4(3)
O7 C43 O8 109.2(4)
O9 C43 O8 106.7(3)
O7 C43 S3 111.0(3)
O9 C43 S3 111.1(3)
O8 C43 S3 111.3(3)
Cl2 C44 Cl1 125.9(5)
Cl3 C45 Cl4 111.3(3)
Cl5 C46 Cl6 113.0(3)

loop_
_geom_bond_atom_site_label_1
_geom_bond_atom_site_label_2
_geom_bond_distance
Rh N2 1.998(3)
Rh N4 2.006(2)
Rh N3 2.029(2)
Rh N6 2.030(3)
Rh N1 2.031(2)
Rh N5 2.032(2)
Cl1 C44 1.675(7)
Cl2 C44 1.628(8)
Cl3 C45 1.729(6)
Cl4 C45 1.778(7)
Cl5 C46 1.748(5)
Cl6 C46 1.749(5)
S1 O3 1.439(3)
S1 O1 1.442(2)
S1 O2 1.443(3)
S1 C41 1.829(4)
S2 O4 1.440(3)
S2 O6 1.444(3)
S2 O5 1.451(2)
S2 C42 1.840(4)
S3 F7 1.438(3)
S3 F9 1.439(3)
S3 F8 1.441(3)
S3 C43 1.813(4)
F1 C41 1.318(6)
F2 C41 1.342(4)
F3 C41 1.323(4)
F4 C42 1.336(4)
F5 C42 1.324(5)
F6 C42 1.320(5)
O7 C43 1.330(5)
O8 C43 1.335(5)
O9 C43 1.334(5)
N1 C1 1.335(4)
N1 C5 1.363(4)
N2 C10 1.349(4)
N2 C6 1.365(3)
N3 C19 1.346(3)
N3 C23 1.359(3)
N4 C28 1.337(4)
N4 C24 1.358(4)
N5 C37 1.138(4)
N6 C39 1.133(4)
C1 C2 1.382(4)
C2 C3 1.388(4)
C3 C4 1.393(4)
C3 C11 1.531(4)
C4 C5 1.393(4)
C5 C6 1.468(4)
C6 C7 1.386(4)
C7 C8 1.389(4)
C8 C9 1.409(4)
C8 C15 1.532(4)
C9 C10 1.373(4)
C11 C12 1.526(5)
C11 C13 1.539(4)
C11 C14 1.544(4)
C15 C18 1.514(5)
C15 C16 1.533(5)
C15 C17 1.536(5)
C19 C20 1.374(4)
C20 C21 1.391(4)
C21 C22 1.403(4)
C21 C29 1.516(4)
C22 C23 1.385(4)
C23 C24 1.473(4)
C24 C25 1.381(4)
C25 C26 1.405(4)
C26 C27 1.384(4)
C26 C33 1.517(4)
C27 C28 1.391(4)
C29 C32 1.461(7)
C29 C30 1.478(7)
C29 C31 1.510(6)
C33 C34 1.537(5)
C33 C35 1.538(5)
C33 C36 1.541(5)
C37 C38 1.451(4)
C39 C40 1.456(5)
